data_2230308
loop_
_publ_author_name
'Mat Rashid, Fatisha Liyana'
'Heng, Lee Yook'
'Daran, Jean-Claude'
'Kassim, Mohammad B.'

_publ_section_title
;
 <i>N</i>-Benzoyl-<i>N</i>'-(1,10-phenanthrolin-5-yl)thiourea
 dichloromethane hemisolvate monohydrate
;
_journal_coeditor_code FJ2403
_journal_issue 6
_journal_name_full 'Acta Crystallographica Section E'
_journal_page_first o1397
_journal_page_last o1398
_journal_paper_doi 10.1107/S160053681101734X
_journal_volume 67
_journal_year 2011
_chemical_formula_iupac 'C20 H14 N4 O S, 0.5C H2 Cl2, H2 O'
_chemical_formula_moiety 'C20 H14 N4 O S, 0.5(C H2 Cl2), H2 O'
_chemical_formula_sum 'C20.5 H17 Cl N4 O2 S'
_chemical_formula_weight 418.89
_chemical_name_systematic
;
<i>N</i>-Benzoyl-<i>N</i>'-(1,10-phenanthrolin-5-yl)thiourea
dichloromethane hemisolvate monohydrate
;
_space_group_IT_number 2
_symmetry_cell_setting triclinic
_symmetry_space_group_name_Hall '-P 1'
_symmetry_space_group_name_H-M 'P -1'
_atom_sites_solution_hydrogens geom
_atom_sites_solution_primary direct
_atom_sites_solution_secondary difmap
_audit_creation_method SHELXL-97
_cell_angle_alpha 112.949(5)
_cell_angle_beta 103.984(5)
_cell_angle_gamma 96.641(5)
_cell_formula_units_Z 2
_cell_length_a 9.385(5)
_cell_length_b 10.863(5)
_cell_length_c 10.927(5)
_cell_measurement_reflns_used 4905
_cell_measurement_temperature 298(2)
_cell_measurement_theta_max 28.38
_cell_measurement_theta_min 2.10
_cell_volume 967.6(8)
_computing_cell_refinement 'SAINT (Bruker, 2000)'
_computing_data_collection 'SMART (Bruker, 2000)'
_computing_data_reduction 'SAINT (Bruker, 2000)'
_computing_molecular_graphics
;
ORTEPIII (Burnett & Johnson, 1996), ORTEP-3 for Windows (Farrugia,
1997) and
SHELXTL (Sheldrick, 2008)
;
_computing_publication_material
;
SHELXTL (Sheldrick, 2008), PARST (Nardelli, 1995) and PLATON
(Spek, 2009)
;
_computing_structure_refinement 'SHELXL97 (Sheldrick, 2008)'
_computing_structure_solution 'SHELXS97 (Sheldrick, 2008)'
_diffrn_ambient_temperature 298(2)
_diffrn_measured_fraction_theta_full 0.959
_diffrn_measured_fraction_theta_max 0.958
_diffrn_measurement_device_type
;
Bruker SMART APEX CCD area-detector
;
_diffrn_measurement_method \w
_diffrn_radiation_monochromator graphite
_diffrn_radiation_source 'fine-focus sealed tube'
_diffrn_radiation_type MoK\a
_diffrn_radiation_wavelength 0.71073
_diffrn_reflns_av_R_equivalents 0.0144
_diffrn_reflns_av_sigmaI/netI 0.0333
_diffrn_reflns_limit_h_max 10
_diffrn_reflns_limit_h_min -11
_diffrn_reflns_limit_k_max 12
_diffrn_reflns_limit_k_min -7
_diffrn_reflns_limit_l_max 12
_diffrn_reflns_limit_l_min -12
_diffrn_reflns_number 4400
_diffrn_reflns_theta_full 25.00
_diffrn_reflns_theta_max 25.02
_diffrn_reflns_theta_min 2.09
_exptl_absorpt_coefficient_mu 0.331
_exptl_absorpt_correction_T_max 0.9740
_exptl_absorpt_correction_T_min 0.9163
_exptl_absorpt_correction_type multi-scan
_exptl_absorpt_process_details '(SADABS; Bruker, 2000)'
_exptl_crystal_colour colourless
_exptl_crystal_density_diffrn 1.438
_exptl_crystal_density_method 'not measured'
_exptl_crystal_description block
_exptl_crystal_F_000 434
_exptl_crystal_size_max 0.47
_exptl_crystal_size_mid 0.19
_exptl_crystal_size_min 0.14
_refine_diff_density_max 0.276
_refine_diff_density_min -0.187
_refine_ls_extinction_method none
_refine_ls_goodness_of_fit_ref 1.083
_refine_ls_hydrogen_treatment constr
_refine_ls_matrix_type full
_refine_ls_number_parameters 244
_refine_ls_number_reflns 3254
_refine_ls_number_restraints 0
_refine_ls_restrained_S_all 1.083
_refine_ls_R_factor_all 0.0644
_refine_ls_R_factor_gt 0.0494
_refine_ls_shift/su_max 0.000
_refine_ls_shift/su_mean 0.000
_refine_ls_structure_factor_coef Fsqd
_refine_ls_weighting_details 'calc w=1/[\s^2^(Fo^2^)+(0.0792P)^2^+0.0787P] where P=(Fo^2^+2Fc^2^)/3'
_refine_ls_weighting_scheme calc
_refine_ls_wR_factor_gt 0.1323
_refine_ls_wR_factor_ref 0.1390
_reflns_number_gt 2450
_reflns_number_total 3254
_reflns_threshold_expression I>2\s(I)
_cod_data_source_file fj2403.cif
_cod_data_source_block I
_cod_original_formula_sum 'C20.50 H17 Cl N4 O2 S'
_cod_database_code 2230308
_cod_database_fobs_code 2230308

loop_
_symmetry_equiv_pos_as_xyz
'x, y, z'
'-x, -y, -z'

loop_
_atom_site_type_symbol
_atom_site_label
_atom_site_fract_x
_atom_site_fract_y
_atom_site_fract_z
_atom_site_U_iso_or_equiv
_atom_site_adp_type
_atom_site_calc_flag
_atom_site_refinement_flags
_atom_site_occupancy
_atom_site_symmetry_multiplicity
_atom_site_disorder_assembly
_atom_site_disorder_group
C C8 0.1675(2) 0.7038(2) 0.1383(2) 0.0355(5) Uani d . 1 1 . .
C C7 0.1658(3) 0.4881(2) 0.1675(2) 0.0392(6) Uani d . 1 1 . .
C C14 0.0884(3) 0.8891(2) 0.3010(2) 0.0376(5) Uani d . 1 1 . .
C C13 -0.0219(3) 0.9315(2) 0.2377(2) 0.0419(6) Uani d . 1 1 . .
H H13 -0.0864 0.8715 0.1488 0.050 Uiso calc R 1 1 . .
C C12 -0.0432(3) 1.0675(2) 0.3038(2) 0.0384(5) Uani d . 1 1 . .
C C20 0.0499(3) 1.1569(2) 0.4405(2) 0.0359(5) Uani d . 1 1 . .
C C19 0.1718(3) 1.1125(2) 0.5081(2) 0.0366(5) Uani d . 1 1 . .
C C15 0.1916(3) 0.9784(2) 0.4377(2) 0.0386(5) Uani d . 1 1 . .
C C1 0.2387(3) 0.3698(2) 0.1377(2) 0.0374(5) Uani d . 1 1 . .
C C6 0.3666(3) 0.3676(3) 0.0951(3) 0.0444(6) Uani d . 1 1 . .
H H6 0.4046 0.4380 0.0751 0.053 Uiso calc R 1 1 . .
C C5 0.4371(3) 0.2607(3) 0.0825(3) 0.0528(7) Uani d . 1 1 . .
H H5 0.5231 0.2593 0.0544 0.063 Uiso calc R 1 1 . .
C C4 0.3802(3) 0.1559(3) 0.1116(3) 0.0521(7) Uani d . 1 1 . .
H H4 0.4284 0.0843 0.1034 0.063 Uiso calc R 1 1 . .
C C3 0.2526(3) 0.1569(3) 0.1525(3) 0.0556(7) Uani d . 1 1 . .
H H3 0.2136 0.0853 0.1704 0.067 Uiso calc R 1 1 . .
C C2 0.1833(3) 0.2638(2) 0.1669(3) 0.0472(6) Uani d . 1 1 . .
H H2 0.0983 0.2653 0.1965 0.057 Uiso calc R 1 1 . .
C C11 -0.1558(3) 1.1162(3) 0.2395(3) 0.0490(6) Uani d . 1 1 . .
H H11 -0.2178 1.0612 0.1482 0.059 Uiso calc R 1 1 . .
C C10 -0.1746(3) 1.2442(3) 0.3108(3) 0.0533(7) Uani d . 1 1 . .
H H10 -0.2479 1.2787 0.2689 0.064 Uiso calc R 1 1 . .
C C9 -0.0820(3) 1.3217(3) 0.4472(3) 0.0506(7) Uani d . 1 1 . .
H H9 -0.0988 1.4074 0.4964 0.061 Uiso calc R 1 1 . .
C C16 0.3117(3) 0.9399(3) 0.5063(3) 0.0470(6) Uani d . 1 1 . .
H H16 0.3276 0.8523 0.4638 0.056 Uiso calc R 1 1 . .
C C17 0.4052(3) 1.0305(3) 0.6353(3) 0.0562(7) Uani d . 1 1 . .
H H17 0.4865 1.0067 0.6814 0.067 Uiso calc R 1 1 . .
C C18 0.3767(3) 1.1599(3) 0.6968(3) 0.0550(7) Uani d . 1 1 . .
H H18 0.4411 1.2211 0.7852 0.066 Uiso calc R 1 1 . .
N N1 0.1038(2) 0.75069(19) 0.2384(2) 0.0462(5) Uani d . 1 1 . .
H H1A 0.0695 0.6940 0.2674 0.055 Uiso calc R 1 1 . .
N N2 0.1897(2) 0.57097(18) 0.1030(2) 0.0384(5) Uani d . 1 1 . .
H H2A 0.2221 0.5371 0.0325 0.046 Uiso calc R 1 1 . .
N N3 0.2644(2) 1.2012(2) 0.6378(2) 0.0475(5) Uani d . 1 1 . .
N N4 0.0287(2) 1.2829(2) 0.5128(2) 0.0462(5) Uani d . 1 1 . .
O O1 0.0911(2) 0.51100(18) 0.2479(2) 0.0574(5) Uani d . 1 1 . .
S S1 0.22322(8) 0.79160(7) 0.05756(7) 0.0509(2) Uani d . 1 1 . .
O O2W 0.2509(2) 0.46575(19) -0.1633(2) 0.0658(6) Uani d . 1 1 . .
H H1W 0.2519 0.3976 -0.2352 0.099 Uiso d R 1 1 . .
H H2W 0.1823 0.5024 -0.1909 0.099 Uiso d R 1 1 . .

loop_
_atom_site_aniso_label
_atom_site_aniso_U_11
_atom_site_aniso_U_22
_atom_site_aniso_U_33
_atom_site_aniso_U_12
_atom_site_aniso_U_13
_atom_site_aniso_U_23
C8 0.0397(12) 0.0285(11) 0.0331(12) 0.0102(9) 0.0112(10) 0.0075(9)
C7 0.0467(14) 0.0288(12) 0.0386(13) 0.0088(10) 0.0173(11) 0.0089(10)
C14 0.0492(14) 0.0276(11) 0.0418(13) 0.0106(10) 0.0272(11) 0.0128(10)
C13 0.0523(15) 0.0341(12) 0.0350(13) 0.0085(11) 0.0179(11) 0.0087(10)
C12 0.0489(14) 0.0342(12) 0.0376(13) 0.0121(10) 0.0224(11) 0.0151(11)
C20 0.0448(13) 0.0286(11) 0.0373(13) 0.0088(10) 0.0204(10) 0.0129(10)
C19 0.0430(13) 0.0314(11) 0.0378(13) 0.0075(10) 0.0205(10) 0.0131(10)
C15 0.0480(14) 0.0357(12) 0.0430(13) 0.0132(10) 0.0272(11) 0.0195(11)
C1 0.0448(13) 0.0295(11) 0.0347(12) 0.0089(10) 0.0132(10) 0.0101(10)
C6 0.0443(14) 0.0456(14) 0.0506(15) 0.0134(11) 0.0194(12) 0.0247(12)
C5 0.0499(15) 0.0639(17) 0.0500(15) 0.0254(13) 0.0205(12) 0.0239(14)
C4 0.0623(17) 0.0432(14) 0.0516(16) 0.0266(12) 0.0155(13) 0.0187(12)
C3 0.0677(18) 0.0408(14) 0.0679(18) 0.0191(13) 0.0272(15) 0.0279(14)
C2 0.0545(15) 0.0352(13) 0.0558(16) 0.0126(11) 0.0265(13) 0.0176(12)
C11 0.0552(16) 0.0505(15) 0.0403(14) 0.0159(12) 0.0124(12) 0.0194(12)
C10 0.0619(17) 0.0511(16) 0.0582(17) 0.0276(13) 0.0226(14) 0.0289(14)
C9 0.0629(17) 0.0386(13) 0.0566(17) 0.0225(12) 0.0263(14) 0.0197(13)
C16 0.0527(15) 0.0452(14) 0.0556(16) 0.0205(12) 0.0286(13) 0.0250(13)
C17 0.0478(15) 0.0695(19) 0.0607(18) 0.0216(14) 0.0183(13) 0.0345(16)
C18 0.0511(16) 0.0588(17) 0.0458(15) 0.0110(13) 0.0117(12) 0.0160(13)
N1 0.0699(14) 0.0278(10) 0.0503(12) 0.0157(9) 0.0354(11) 0.0155(9)
N2 0.0488(12) 0.0315(10) 0.0372(11) 0.0155(8) 0.0204(9) 0.0112(9)
N3 0.0485(12) 0.0442(12) 0.0432(12) 0.0098(10) 0.0151(10) 0.0122(10)
N4 0.0589(13) 0.0325(10) 0.0487(12) 0.0184(9) 0.0243(10) 0.0125(9)
O1 0.0855(13) 0.0415(10) 0.0681(13) 0.0283(9) 0.0510(11) 0.0274(9)
S1 0.0700(5) 0.0451(4) 0.0598(4) 0.0279(3) 0.0388(4) 0.0303(3)
O2W 0.0810(14) 0.0525(11) 0.0523(11) 0.0243(10) 0.0246(10) 0.0067(9)

loop_
_atom_type_symbol
_atom_type_description
_atom_type_scat_dispersion_real
_atom_type_scat_dispersion_imag
_atom_type_scat_source
C C 0.0033 0.0016 'International Tables Vol C Tables 4.2.6.8 and 6.1.1.4'
H H 0.0000 0.0000 'International Tables Vol C Tables 4.2.6.8 and 6.1.1.4'
N N 0.0061 0.0033 'International Tables Vol C Tables 4.2.6.8 and 6.1.1.4'
O O 0.0106 0.0060 'International Tables Vol C Tables 4.2.6.8 and 6.1.1.4'
S S 0.1246 0.1234 'International Tables Vol C Tables 4.2.6.8 and 6.1.1.4'
Cl Cl 0.1484 0.1585 'International Tables Vol C Tables 4.2.6.8 and 6.1.1.4'

loop_
_geom_angle_atom_site_label_1
_geom_angle_atom_site_label_2
_geom_angle_atom_site_label_3
_geom_angle_site_symmetry_1
_geom_angle_site_symmetry_3
_geom_angle
_geom_angle_publ_flag
N1 C8 N2 . . 116.0(2) ?
N1 C8 S1 . . 124.83(17) ?
N2 C8 S1 . . 119.18(17) ?
O1 C7 N2 . . 122.2(2) ?
O1 C7 C1 . . 121.1(2) ?
N2 C7 C1 . . 116.7(2) ?
C13 C14 N1 . . 121.2(2) ?
C13 C14 C15 . . 121.4(2) ?
N1 C14 C15 . . 117.4(2) ?
C14 C13 C12 . . 121.3(2) ?
C14 C13 H13 . . 119.3 ?
C12 C13 H13 . . 119.3 ?
C11 C12 C20 . . 117.5(2) ?
C11 C12 C13 . . 122.8(2) ?
C20 C12 C13 . . 119.7(2) ?
N4 C20 C12 . . 122.7(2) ?
N4 C20 C19 . . 118.2(2) ?
C12 C20 C19 . . 119.1(2) ?
N3 C19 C15 . . 121.9(2) ?
N3 C19 C20 . . 118.7(2) ?
C15 C19 C20 . . 119.4(2) ?
C16 C15 C19 . . 117.6(2) ?
C16 C15 C14 . . 123.4(2) ?
C19 C15 C14 . . 119.0(2) ?
C6 C1 C2 . . 119.3(2) ?
C6 C1 C7 . . 122.8(2) ?
C2 C1 C7 . . 117.6(2) ?
C5 C6 C1 . . 119.9(2) ?
C5 C6 H6 . . 120.1 ?
C1 C6 H6 . . 120.1 ?
C6 C5 C4 . . 120.0(2) ?
C6 C5 H5 . . 120.0 ?
C4 C5 H5 . . 120.0 ?
C3 C4 C5 . . 120.4(2) ?
C3 C4 H4 . . 119.8 ?
C5 C4 H4 . . 119.8 ?
C2 C3 C4 . . 119.8(3) ?
C2 C3 H3 . . 120.1 ?
C4 C3 H3 . . 120.1 ?
C3 C2 C1 . . 120.7(2) ?
C3 C2 H2 . . 119.7 ?
C1 C2 H2 . . 119.7 ?
C10 C11 C12 . . 119.8(2) ?
C10 C11 H11 . . 120.1 ?
C12 C11 H11 . . 120.1 ?
C11 C10 C9 . . 118.3(2) ?
C11 C10 H10 . . 120.8 ?
C9 C10 H10 . . 120.8 ?
N4 C9 C10 . . 124.8(2) ?
N4 C9 H9 . . 117.6 ?
C10 C9 H9 . . 117.6 ?
C17 C16 C15 . . 119.9(2) ?
C17 C16 H16 . . 120.0 ?
C15 C16 H16 . . 120.0 ?
C16 C17 C18 . . 118.5(3) ?
C16 C17 H17 . . 120.7 ?
C18 C17 H17 . . 120.7 ?
N3 C18 C17 . . 124.2(3) ?
N3 C18 H18 . . 117.9 ?
C17 C18 H18 . . 117.9 ?
C8 N1 C14 . . 124.39(19) ?
C8 N1 H1A . . 117.8 ?
C14 N1 H1A . . 117.8 ?
C7 N2 C8 . . 127.66(19) ?
C7 N2 H2A . . 116.2 ?
C8 N2 H2A . . 116.2 ?
C18 N3 C19 . . 117.9(2) ?
C9 N4 C20 . . 116.8(2) ?
H1W O2W H2W . . 106.6 ?

loop_
_geom_bond_atom_site_label_1
_geom_bond_atom_site_label_2
_geom_bond_site_symmetry_2
_geom_bond_distance
_geom_bond_publ_flag
C8 N1 . 1.329(3) ?
C8 N2 . 1.395(3) ?
C8 S1 . 1.651(2) ?
C7 O1 . 1.222(3) ?
C7 N2 . 1.372(3) ?
C7 C1 . 1.486(3) ?
C14 C13 . 1.331(3) ?
C14 N1 . 1.431(3) ?
C14 C15 . 1.437(3) ?
C13 C12 . 1.432(3) ?
C13 H13 . 0.9300 ?
C12 C11 . 1.397(4) ?
C12 C20 . 1.407(3) ?
C20 N4 . 1.354(3) ?
C20 C19 . 1.444(3) ?
C19 N3 . 1.355(3) ?
C19 C15 . 1.416(3) ?
C15 C16 . 1.398(3) ?
C1 C6 . 1.388(3) ?
C1 C2 . 1.388(3) ?
C6 C5 . 1.379(4) ?
C6 H6 . 0.9300 ?
C5 C4 . 1.381(4) ?
C5 H5 . 0.9300 ?
C4 C3 . 1.375(4) ?
C4 H4 . 0.9300 ?
C3 C2 . 1.371(4) ?
C3 H3 . 0.9300 ?
C2 H2 . 0.9300 ?
C11 C10 . 1.360(4) ?
C11 H11 . 0.9300 ?
C10 C9 . 1.383(4) ?
C10 H10 . 0.9300 ?
C9 N4 . 1.322(3) ?
C9 H9 . 0.9300 ?
C16 C17 . 1.358(4) ?
C16 H16 . 0.9300 ?
C17 C18 . 1.391(4) ?
C17 H17 . 0.9300 ?
C18 N3 . 1.317(3) ?
C18 H18 . 0.9300 ?
N1 H1A . 0.8600 ?
N2 H2A . 0.8600 ?
O2W H1W . 0.8472 ?
O2W H2W . 0.8513 ?

loop_
_geom_hbond_atom_site_label_D
_geom_hbond_atom_site_label_H
_geom_hbond_atom_site_label_A
_geom_hbond_site_symmetry_A
_geom_hbond_distance_DH
_geom_hbond_distance_HA
_geom_hbond_distance_DA
_geom_hbond_angle_DHA
N1 H1A O1 . 0.86 1.96 2.636(3) 135
N2 H2A O2W . 0.86 2.07 2.910(3) 165
O2W H1W N3 1_544 0.85 2.08 2.889(3) 160
O2W H2W O1 2_565 0.85 2.46 3.187(3) 144
C9 H9 O1 2_576 0.93 2.56 3.140(4) 121
C2 H2 Cg2 1_545 0.93 2.99 3.806(4) 147
C13 H13 Cg3 2_565 0.93 2.88 3.796(3) 168

loop_
_cod_related_entry_id
_cod_related_entry_database
_cod_related_entry_code
1 ChemSpider 30656697
